data_2203933
loop_
_publ_author_name
'\"Oz\,celik, Suzan'
'Din\,cer, Muharrem'
'Y\?ild\?ir\?im, \.Ismail'
'Ak\,camur Yunus'

_publ_section_title 1-Ethyl-5-(4-methoxybenzoyl)-4-(4-methoxyphenyl)pyrimidine-2(1<i>H</i>)-thione
_journal_issue 7
_journal_name_full 'Acta Crystallographica Section E'
_journal_page_first o1123
_journal_page_last o1125
_journal_paper_doi 10.1107/S1600536804012413
_journal_volume 60
_journal_year 2004
_chemical_formula_iupac 'C21 H20 N2 O3 S'
_chemical_formula_moiety 'C21 H20 N2 O3 S'
_chemical_formula_structural 'C21 H20 N2 O3 S'
_chemical_formula_sum 'C21 H20 N2 O3 S'
_chemical_formula_weight 380.45
_chemical_name_systematic
;
1-Ethyl-5-(4-methoxybenzoyl-4-(4-methoxyphenyl)pyrimidine-2(1H)-thione
;
_space_group_IT_number 61
_symmetry_cell_setting orthorhombic
_symmetry_space_group_name_Hall '-P 2ac 2ab'
_symmetry_space_group_name_H-M 'P b c a'
_atom_sites_solution_hydrogens geom
_atom_sites_solution_primary direct
_atom_sites_solution_secondary difmap
_audit_creation_method SHELXL-97
_cell_angle_alpha 90.00
_cell_angle_beta 90.00
_cell_angle_gamma 90.00
_cell_formula_units_Z 8
_cell_length_a 12.472(7)
_cell_length_b 17.6737(13)
_cell_length_c 17.0718(12)
_cell_measurement_reflns_used 10649
_cell_measurement_temperature 293(2)
_cell_measurement_theta_max 26.84
_cell_measurement_theta_min 1.63
_cell_volume 3763(2)
_computing_cell_refinement X-AREA
_computing_data_collection 'X-AREA (Stoe & Cie, 2002)'
_computing_data_reduction 'X-RED (Stoe & Cie, 2002)'
_computing_molecular_graphics 'ORTEP-3 for Windows (Farrugia, 1997) and PLATON (Spek, 1997)'
_computing_publication_material 'WinGX (Farrugia, 1999)'
_computing_structure_refinement 'SHELXL97 (Sheldrick, 1997)'
_computing_structure_solution 'SHELXS97 (Sheldrick, 1997)'
_diffrn_ambient_temperature 293(2)
_diffrn_detector_area_resol_mean 6.67
_diffrn_measured_fraction_theta_full 1.000
_diffrn_measured_fraction_theta_max 1.000
_diffrn_measurement_device_type 'Stoe IPDS-2'
_diffrn_measurement_method 'w rotation'
_diffrn_radiation_monochromator 'plane graphite'
_diffrn_radiation_source 'sealed X-ray tube'
_diffrn_radiation_type MoK\a
_diffrn_radiation_wavelength 0.71073
_diffrn_reflns_av_R_equivalents 0.1235
_diffrn_reflns_av_sigmaI/netI 0.0696
_diffrn_reflns_limit_h_max 14
_diffrn_reflns_limit_h_min -14
_diffrn_reflns_limit_k_max 20
_diffrn_reflns_limit_k_min -20
_diffrn_reflns_limit_l_max 20
_diffrn_reflns_limit_l_min -20
_diffrn_reflns_number 33217
_diffrn_reflns_theta_full 25.00
_diffrn_reflns_theta_max 25.00
_diffrn_reflns_theta_min 2.30
_diffrn_standards_decay_% 0
_diffrn_standards_interval_count 0
_diffrn_standards_number 0
_exptl_absorpt_coefficient_mu 0.196
_exptl_absorpt_correction_T_max 0.9746
_exptl_absorpt_correction_T_min 0.9510
_exptl_absorpt_correction_type integration
_exptl_absorpt_process_details '(X-RED; Stoe & Cie, 2002)'
_exptl_crystal_colour yellow
_exptl_crystal_density_diffrn 1.343
_exptl_crystal_density_method 'not measured'
_exptl_crystal_description prism
_exptl_crystal_F_000 1600
_exptl_crystal_size_max 0.320
_exptl_crystal_size_mid 0.267
_exptl_crystal_size_min 0.220
_refine_diff_density_max 0.475
_refine_diff_density_min -0.298
_refine_ls_extinction_method none
_refine_ls_goodness_of_fit_ref 1.005
_refine_ls_hydrogen_treatment mixed
_refine_ls_matrix_type full
_refine_ls_number_parameters 306
_refine_ls_number_reflns 3313
_refine_ls_number_restraints 0
_refine_ls_restrained_S_all 1.005
_refine_ls_R_factor_all 0.0971
_refine_ls_R_factor_gt 0.0479
_refine_ls_shift/su_max 0.000
_refine_ls_shift/su_mean 0.000
_refine_ls_structure_factor_coef Fsqd
_refine_ls_weighting_details 'calc w = 1/[\s^2^(Fo^2^)+(0.0365P)^2^] where P = (Fo^2^+2Fc^2^)/3'
_refine_ls_weighting_scheme calc
_refine_ls_wR_factor_gt 0.0881
_refine_ls_wR_factor_ref 0.0972
_reflns_number_gt 1903
_reflns_number_total 3313
_reflns_threshold_expression I>2\s(I)
_cod_data_source_file ob6369.cif
_cod_data_source_block I
_cod_database_code 2203933
_cod_database_fobs_code 2203933

loop_
_symmetry_equiv_pos_as_xyz
'x, y, z'
'-x+1/2, -y, z+1/2'
'x+1/2, -y+1/2, -z'
'-x, y+1/2, -z+1/2'
'-x, -y, -z'
'x-1/2, y, -z-1/2'
'-x-1/2, y-1/2, z'
'x, -y-1/2, z-1/2'

loop_
_atom_site_label
_atom_site_fract_x
_atom_site_fract_y
_atom_site_fract_z
_atom_site_U_iso_or_equiv
_atom_site_adp_type
_atom_site_calc_flag
_atom_site_refinement_flags
_atom_site_occupancy
_atom_site_type_symbol
S1 0.18925(6) 0.30656(4) 0.80959(5) 0.0602(3) Uani d . 1 S
O1 -0.13376(14) 0.59757(11) 0.80104(13) 0.0590(6) Uani d . 1 O
O2 0.15103(16) 0.74288(12) 1.03905(13) 0.0695(7) Uani d . 1 O
O3 -0.59330(15) 0.48606(14) 0.89267(14) 0.0763(7) Uani d . 1 O
N1 0.10882(16) 0.43842(12) 0.85201(13) 0.0417(6) Uani d . 1 N
N2 -0.01333(17) 0.35208(14) 0.79756(16) 0.0590(6) Uani d . 1 N
C1 -0.1585(2) 0.53480(16) 0.82323(17) 0.0434(7) Uani d . 1 C
C2 0.06207(19) 0.55809(14) 0.90382(16) 0.0387(6) Uani d . 1 C
C3 0.1659(2) 0.58520(16) 0.89898(17) 0.0421(7) Uani d . 1 C
C4 0.1990(2) 0.64757(16) 0.94178(18) 0.0469(7) Uani d . 1 C
C5 0.1274(2) 0.68234(16) 0.99195(17) 0.0477(7) Uani d . 1 C
C6 0.0239(2) 0.65584(17) 0.99754(19) 0.0483(7) Uani d . 1 C
C7 -0.0087(2) 0.59431(16) 0.95408(17) 0.0440(7) Uani d . 1 C
C8 0.2588(3) 0.7698(3) 1.0401(3) 0.0743(12) Uani d . 1 C
C9 -0.07405(19) 0.47473(15) 0.83099(16) 0.0409(7) Uani d . 1 C
C10 0.03135(19) 0.48889(15) 0.85988(15) 0.0389(7) Uani d . 1 C
C11 -0.2718(2) 0.51634(15) 0.84230(16) 0.0423(7) Uani d . 1 C
C12 -0.3027(2) 0.45479(17) 0.88635(19) 0.0523(8) Uani d . 1 C
C13 -0.4101(2) 0.4428(2) 0.9045(2) 0.0563(8) Uani d . 1 C
C14 -0.4864(2) 0.49243(19) 0.87823(19) 0.0554(8) Uani d . 1 C
C15 -0.4563(2) 0.5544(2) 0.8345(2) 0.0571(9) Uani d . 1 C
C16 -0.3511(2) 0.56644(18) 0.81701(19) 0.0519(8) Uani d . 1 C
C17 -0.6322(3) 0.4264(3) 0.9401(3) 0.0733(11) Uani d . 1 C
C18 -0.0915(2) 0.40491(17) 0.80155(18) 0.0517(8) Uani d . 1 C
C19 0.09087(19) 0.36967(15) 0.81903(17) 0.0446(7) Uani d . 1 C
C20 -0.0435(2) 0.26995(18) 0.7759(2) 0.0590(6) Uani d . 1 C
C21 -0.0200(3) 0.2580(2) 0.6939(2) 0.0869(12) Uani d . 1 C
H21A -0.0383 0.2071 0.6797 0.130 Uiso calc R 1 H
H21B 0.0551 0.2662 0.6847 0.130 Uiso calc R 1 H
H21C -0.0610 0.2928 0.6628 0.130 Uiso calc R 1 H
H3 0.2148(18) 0.5625(13) 0.8617(14) 0.037(7) Uiso d . 1 H
H4 0.272(2) 0.6628(15) 0.9351(16) 0.058(8) Uiso d . 1 H
H6 -0.0266(19) 0.6821(15) 1.0338(15) 0.044(7) Uiso d . 1 H
H7 -0.077(2) 0.5756(14) 0.9601(14) 0.042(7) Uiso d . 1 H
H8A 0.255(3) 0.806(2) 1.074(2) 0.089(13) Uiso d . 1 H
H8B 0.285(3) 0.788(2) 0.985(2) 0.096(14) Uiso d . 1 H
H8C 0.313(3) 0.731(2) 1.051(2) 0.108(15) Uiso d . 1 H
H12 -0.252(2) 0.4217(15) 0.9078(15) 0.049(8) Uiso d . 1 H
H13 -0.426(2) 0.4062(16) 0.9333(16) 0.040(8) Uiso d . 1 H
H15 -0.513(3) 0.5904(19) 0.8184(19) 0.082(10) Uiso d . 1 H
H16 -0.330(2) 0.6090(15) 0.7857(15) 0.050(8) Uiso d . 1 H
H17A -0.708(3) 0.430(2) 0.943(2) 0.101(13) Uiso d . 1 H
H17B -0.595(3) 0.429(2) 0.989(2) 0.101(14) Uiso d . 1 H
H17C -0.617(3) 0.378(2) 0.921(2) 0.100(14) Uiso d . 1 H
H18 -0.159(2) 0.3905(15) 0.7804(15) 0.054(8) Uiso d . 1 H
H20A 0.003(2) 0.2309(17) 0.8059(18) 0.074(9) Uiso d . 1 H
H20B -0.121(2) 0.2565(15) 0.7834(16) 0.066(9) Uiso d . 1 H

loop_
_atom_site_aniso_label
_atom_site_aniso_U_11
_atom_site_aniso_U_22
_atom_site_aniso_U_33
_atom_site_aniso_U_12
_atom_site_aniso_U_13
_atom_site_aniso_U_23
S1 0.0413(4) 0.0502(5) 0.0893(6) 0.0117(4) -0.0038(4) -0.0147(5)
O1 0.0505(11) 0.0414(12) 0.0851(16) 0.0029(10) 0.0027(11) 0.0063(11)
O2 0.0713(14) 0.0649(15) 0.0722(16) -0.0151(12) 0.0039(11) -0.0268(12)
O3 0.0342(12) 0.0960(19) 0.0985(19) 0.0003(12) 0.0019(11) 0.0036(15)
N1 0.0351(12) 0.0377(13) 0.0523(15) 0.0006(10) 0.0005(10) -0.0026(11)
N2 0.0431(11) 0.0511(12) 0.0827(17) 0.0050(10) -0.0063(10) -0.0165(11)
C1 0.0402(15) 0.0399(17) 0.0500(18) 0.0027(13) -0.0037(13) -0.0064(14)
C2 0.0375(15) 0.0336(15) 0.0451(17) 0.0002(12) -0.0017(13) 0.0010(13)
C3 0.0371(15) 0.0390(16) 0.0501(18) -0.0008(13) 0.0015(13) -0.0028(15)
C4 0.0388(16) 0.0469(17) 0.055(2) -0.0059(14) 0.0011(15) 0.0021(15)
C5 0.0551(17) 0.0405(17) 0.0474(18) -0.0031(14) -0.0047(14) -0.0016(14)
C6 0.0501(17) 0.0481(18) 0.0466(19) -0.0001(15) 0.0056(14) -0.0046(15)
C7 0.0377(15) 0.0423(17) 0.052(2) -0.0057(14) 0.0047(14) -0.0006(15)
C8 0.068(2) 0.065(3) 0.090(4) -0.017(2) -0.012(2) -0.023(3)
C9 0.0332(14) 0.0361(15) 0.0534(18) 0.0030(12) -0.0012(12) -0.0026(14)
C10 0.0370(15) 0.0375(16) 0.0421(17) -0.0021(13) 0.0039(12) 0.0025(13)
C11 0.0378(14) 0.0408(16) 0.0483(18) 0.0052(13) -0.0035(12) -0.0069(15)
C12 0.0432(17) 0.0434(18) 0.070(2) 0.0086(15) -0.0040(16) -0.0003(16)
C13 0.051(2) 0.048(2) 0.069(2) -0.0038(16) 0.0083(17) 0.0024(18)
C14 0.0384(17) 0.064(2) 0.064(2) 0.0039(15) -0.0051(14) -0.0140(19)
C15 0.0390(17) 0.065(2) 0.068(2) 0.0130(17) -0.0070(15) -0.0006(18)
C16 0.0502(18) 0.054(2) 0.052(2) 0.0068(16) -0.0038(15) 0.0015(17)
C17 0.055(2) 0.077(3) 0.088(3) -0.014(2) 0.007(2) -0.015(3)
C18 0.0369(15) 0.0489(18) 0.069(2) 0.0022(14) -0.0080(15) -0.0124(16)
C19 0.0367(14) 0.0412(17) 0.0558(19) 0.0011(12) -0.0015(13) -0.0034(14)
C20 0.0431(11) 0.0511(12) 0.0827(17) 0.0050(10) -0.0063(10) -0.0165(11)
C21 0.078(2) 0.103(3) 0.079(3) 0.010(2) -0.010(2) 0.001(2)

loop_
_atom_type_symbol
_atom_type_description
_atom_type_scat_dispersion_real
_atom_type_scat_dispersion_imag
_atom_type_scat_source
C C 0.0033 0.0016 'International Tables Vol C Tables 4.2.6.8 and 6.1.1.4'
H H 0.0000 0.0000 'International Tables Vol C Tables 4.2.6.8 and 6.1.1.4'
N N 0.0061 0.0033 'International Tables Vol C Tables 4.2.6.8 and 6.1.1.4'
O O 0.0106 0.0060 'International Tables Vol C Tables 4.2.6.8 and 6.1.1.4'
S S 0.1246 0.1234 'International Tables Vol C Tables 4.2.6.8 and 6.1.1.4'

loop_
_geom_angle_atom_site_label_1
_geom_angle_atom_site_label_2
_geom_angle_atom_site_label_3
_geom_angle
_geom_angle_publ_flag
C5 O2 C8 118.1(3) yes
C14 O3 C17 120.1(3) no
C10 N1 C19 121.7(2) ?
C18 N2 C19 120.5(2) ?
C18 N2 C20 119.1(2) ?
C19 N2 C20 120.2(2) ?
O1 C1 C11 120.8(2) yes
O1 C1 C9 119.7(2) yes
C11 C1 C9 119.5(2) yes
C3 C2 C7 118.2(3) ?
C3 C2 C10 119.8(2) ?
C7 C2 C10 121.9(2) ?
C2 C3 C4 121.5(3) ?
C2 C3 H3 119.0(14) ?
C4 C3 H3 119.3(14) ?
C5 C4 C3 119.3(3) ?
C5 C4 H4 124.3(17) ?
C3 C4 H4 116.5(17) ?
O2 C5 C6 115.2(3) ?
O2 C5 C4 124.9(3) ?
C6 C5 C4 119.8(3) ?
C5 C6 C7 120.5(3) ?
C5 C6 H6 118.5(14) ?
C7 C6 H6 121.0(14) ?
C6 C7 C2 120.6(3) ?
C6 C7 H7 119.8(16) ?
C2 C7 H7 119.5(16) ?
O2 C8 H8A 102(2) ?
O2 C8 H8B 113(2) ?
H8A C8 H8B 112(3) ?
O2 C8 H8C 115(2) ?
H8A C8 H8C 116(3) ?
H8B C8 H8C 100(3) ?
C18 C9 C10 116.0(2) ?
C18 C9 C1 120.0(2) ?
C10 C9 C1 123.6(2) ?
N1 C10 C9 121.3(2) ?
N1 C10 C2 114.7(2) ?
C9 C10 C2 123.8(2) ?
C12 C11 C16 118.1(3) ?
C12 C11 C1 124.0(2) ?
C16 C11 C1 117.8(3) ?
C11 C12 C13 120.8(3) ?
C11 C12 H12 121.4(16) ?
C13 C12 H12 117.7(16) ?
C14 C13 C12 119.9(3) ?
C14 C13 H13 121.1(18) ?
C12 C13 H13 118.9(18) ?
O3 C14 C13 124.6(3) ?
O3 C14 C15 115.5(3) ?
C13 C14 C15 119.8(3) ?
C16 C15 C14 120.3(3) ?
C16 C15 H15 121.8(19) ?
C14 C15 H15 117.8(19) ?
C15 C16 C11 121.1(3) ?
C15 C16 H16 120.8(16) ?
C11 C16 H16 118.0(16) ?
O3 C17 H17A 108(2) ?
O3 C17 H17B 107(2) ?
H17A C17 H17B 116(3) ?
O3 C17 H17C 114(2) ?
H17A C17 H17C 107(3) ?
H17B C17 H17C 105(3) ?
C9 C18 N2 122.3(3) ?
C9 C18 H18 122.0(16) ?
N2 C18 H18 115.7(16) ?
N1 C19 N2 117.7(2) yes
N1 C19 S1 121.18(19) yes
N2 C19 S1 121.0(2) yes
C21 C20 N2 108.6(3) yes
C21 C20 H20A 105.6(17) ?
N2 C20 H20A 111.9(17) ?
C21 C20 H20B 106.5(16) ?
N2 C20 H20B 115.3(16) ?
H20A C20 H20B 108(2) ?
C20 C21 H21A 109.5 ?
C20 C21 H21B 109.5 ?
H21A C21 H21B 109.5 ?
C20 C21 H21C 109.5 ?
H21A C21 H21C 109.5 ?
H21B C21 H21C 109.5 ?

loop_
_geom_bond_atom_site_label_1
_geom_bond_atom_site_label_2
_geom_bond_distance
_geom_bond_publ_flag
S1 C19 1.666(3) yes
O1 C1 1.212(3) yes
O2 C5 1.370(3) no
O2 C8 1.426(4) no
O3 C14 1.360(3) no
O3 C17 1.415(5) no
N1 C10 1.322(3) yes
N1 C19 1.358(3) yes
N2 C18 1.352(3) yes
N2 C19 1.386(3) yes
N2 C20 1.544(4) yes
C1 C11 1.486(4) ?
C1 C9 1.501(4) ?
C2 C3 1.384(3) ?
C2 C7 1.387(4) ?
C2 C10 1.485(4) ?
C3 C4 1.385(4) ?
C3 H3 0.97(2) ?
C4 C5 1.381(4) ?
C4 H4 0.95(3) ?
C5 C6 1.376(4) ?
C6 C7 1.378(4) ?
C6 H6 1.00(3) ?
C7 H7 0.92(2) ?
C8 H8A 0.86(4) ?
C8 H8B 1.05(4) ?
C8 H8C 0.98(4) ?
C9 C18 1.350(4) yes
C9 C10 1.426(3) yes
C11 C12 1.378(4) ?
C11 C16 1.396(4) ?
C12 C13 1.391(4) ?
C12 H12 0.93(3) ?
C13 C14 1.370(4) ?
C13 H13 0.84(3) ?
C14 C15 1.379(4) ?
C15 C16 1.362(4) ?
C15 H15 0.99(3) ?
C16 H16 0.96(3) ?
C17 H17A 0.95(4) ?
C17 H17B 0.96(4) ?
C17 H17C 0.94(4) ?
C18 H18 0.95(3) ?
C20 C21 1.446(5) ?
C20 H20A 1.03(3) ?
C20 H20B 1.00(3) ?
C21 H21A 0.9600 ?
C21 H21B 0.9600 ?
C21 H21C 0.9600 ?

loop_
_geom_hbond_atom_site_label_D
_geom_hbond_atom_site_label_H
_geom_hbond_atom_site_label_A
_geom_hbond_site_symmetry_A
_geom_hbond_distance_DH
_geom_hbond_distance_HA
_geom_hbond_distance_DA
_geom_hbond_angle_DHA
C18 H18 S1 6_557 0.95(3) 2.86(3) 3.755(3) 159(2)
C15 H15 O1 6_557 0.99(3) 2.54(3) 3.291(4) 133(2)
C21 H21B S1 . 0.96 2.80 3.383(4) 120
C17 H17B Cg3 5_555 0.94(4) 2.86(3) 3.618(6) 139(3)
C21 H21A Cg2 4_655 0.96 2.76 3.567(4) 142

loop_
_geom_torsion_atom_site_label_1
_geom_torsion_atom_site_label_2
_geom_torsion_atom_site_label_3
_geom_torsion_atom_site_label_4
_geom_torsion
C7 C2 C3 C4 -1.1(4)
C10 C2 C3 C4 -177.1(3)
C2 C3 C4 C5 1.7(4)
C8 O2 C5 C6 175.8(3)
C8 O2 C5 C4 -3.7(5)
C3 C4 C5 O2 178.0(3)
C3 C4 C5 C6 -1.4(4)
O2 C5 C6 C7 -178.8(3)
C4 C5 C6 C7 0.7(5)
C5 C6 C7 C2 -0.1(5)
C3 C2 C7 C6 0.3(4)
C10 C2 C7 C6 176.2(3)
O1 C1 C9 C18 -133.0(3)
C11 C1 C9 C18 46.5(4)
O1 C1 C9 C10 39.1(4)
C11 C1 C9 C10 -141.4(3)
C19 N1 C10 C9 -2.7(4)
C19 N1 C10 C2 174.5(2)
C18 C9 C10 N1 5.4(4)
C1 C9 C10 N1 -167.0(3)
C18 C9 C10 C2 -171.5(3)
C1 C9 C10 C2 16.1(4)
C3 C2 C10 N1 32.5(4)
C7 C2 C10 N1 -143.3(3)
C3 C2 C10 C9 -150.3(3)
C7 C2 C10 C9 33.8(4)
O1 C1 C11 C12 -162.3(3)
C9 C1 C11 C12 18.2(4)
O1 C1 C11 C16 14.6(4)
C9 C1 C11 C16 -164.9(3)
C16 C11 C12 C13 0.4(4)
C1 C11 C12 C13 177.3(3)
C11 C12 C13 C14 0.3(5)
C17 O3 C14 C13 2.3(5)
C17 O3 C14 C15 -177.1(3)
C12 C13 C14 O3 -179.9(3)
C12 C13 C14 C15 -0.6(5)
O3 C14 C15 C16 179.6(3)
C13 C14 C15 C16 0.2(5)
C14 C15 C16 C11 0.5(5)
C12 C11 C16 C15 -0.8(4)
C1 C11 C16 C15 -177.9(3)
C10 C9 C18 N2 -1.8(4)
C1 C9 C18 N2 170.9(3)
C19 N2 C18 C9 -4.4(5)
C20 N2 C18 C9 170.1(3)
C10 N1 C19 N2 -3.5(4)
C10 N1 C19 S1 -179.9(2)
C18 N2 C19 N1 7.1(4)
C20 N2 C19 N1 -167.3(3)
C18 N2 C19 S1 -176.5(2)
C20 N2 C19 S1 9.1(4)
C18 N2 C20 C21 99.8(3)
C19 N2 C20 C21 -85.7(4)

loop_
_cod_related_entry_id
_cod_related_entry_database
_cod_related_entry_code
1 ChemSpider 21130665
